data_4322288
loop_
_publ_author_name
'Michael J. Ferguson'
'Robert E. Ellenwood'
'Arthur Mar'

_publ_section_title
;
 A New Rare-Earth Indium Antimonide, (RE)In1-xSb2 (RE = La-Nd), Featuring
 In Zigzag Chains and Sb Square Nets
;
_journal_name_full 'Inorganic Chemistry'
_journal_page_first 4503
_journal_page_last 4509
_journal_paper_doi 10.1021/ic9905244
_journal_volume 38
_journal_year 1999
_chemical_formula_moiety LaIn0.8Sb2
_chemical_formula_sum 'In0.8 La Sb2'
_chemical_formula_weight 474.27
_chemical_melting_point ?
_chemical_name_common 'Lanthanum Indium Diantimonide'
_chemical_name_systematic
; 
 ? 
;
_space_group_IT_number 11
_symmetry_cell_setting monoclinic
_symmetry_space_group_name_Hall '-P 2yb'
_symmetry_space_group_name_H-M 'P 1 21/m 1'
_atom_sites_solution_hydrogens geom
_atom_sites_solution_primary direct
_atom_sites_solution_secondary difmap
_audit_creation_method SHELXL-97
_cell_angle_alpha 90.00
_cell_angle_beta 99.6680(11)
_cell_angle_gamma 90.00
_cell_formula_units_Z 2
_cell_length_a 4.521(3)
_cell_length_b 4.331(3)
_cell_length_c 11.913(7)
_cell_measurement_temperature 293(2)
_cell_volume 229.9(3)
_computing_cell_refinement 'Nonius maXus'
_computing_data_collection 'Nonius maXus'
_computing_data_reduction 'Nonius maXus'
_computing_molecular_graphics 'SHELXTL ver 5.1'
_computing_publication_material 'SHELXTL ver 5.1'
_computing_structure_refinement 'SHELXTL ver 5.1'
_computing_structure_solution 'SHELXTL ver 5.1'
_diffrn_ambient_temperature 293(2)
_diffrn_measured_fraction_theta_full 0.720
_diffrn_measured_fraction_theta_max 0.720
_diffrn_measurement_device_type 'Nonius Kappa CCD'
_diffrn_measurement_method 'phi rotations and omega scans'
_diffrn_radiation_monochromator graphite
_diffrn_radiation_source 'fine-focus sealed tube'
_diffrn_radiation_type MoK\a
_diffrn_radiation_wavelength 0.71073
_diffrn_reflns_av_R_equivalents 0.0452
_diffrn_reflns_av_sigmaI/netI 0.0378
_diffrn_reflns_limit_h_max 4
_diffrn_reflns_limit_h_min -5
_diffrn_reflns_limit_k_max 4
_diffrn_reflns_limit_k_min -6
_diffrn_reflns_limit_l_max 12
_diffrn_reflns_limit_l_min -15
_diffrn_reflns_number 2887
_diffrn_reflns_theta_full 30.46
_diffrn_reflns_theta_max 30.46
_diffrn_reflns_theta_min 1.73
_exptl_absorpt_coefficient_mu 24.480
_exptl_absorpt_correction_T_max 0.881
_exptl_absorpt_correction_T_min 0.213
_exptl_absorpt_correction_type 'Gaussian-type face-indexed'
_exptl_crystal_colour silver
_exptl_crystal_density_diffrn 6.850
_exptl_crystal_density_meas ?
_exptl_crystal_density_method 'not measured'
_exptl_crystal_description 'rectangular plate'
_exptl_crystal_F_000 396
_exptl_crystal_size_max 0.100
_exptl_crystal_size_mid 0.075
_exptl_crystal_size_min 0.005
_refine_diff_density_max 4.146
_refine_diff_density_min -2.920
_refine_diff_density_rms 0.632
_refine_ls_extinction_coef 0.0029(10)
_refine_ls_extinction_expression Fc^*^=kFc[1+0.001xFc^2^\l^3^/sin(2\q)]^-1/4^
_refine_ls_extinction_method SHELXL
_refine_ls_goodness_of_fit_ref 1.177
_refine_ls_hydrogen_treatment mixed
_refine_ls_matrix_type full
_refine_ls_number_parameters 27
_refine_ls_number_reflns 563
_refine_ls_number_restraints 0
_refine_ls_restrained_S_all 1.177
_refine_ls_R_factor_all 0.0555
_refine_ls_R_factor_gt 0.0491
_refine_ls_shift/su_max 0.000
_refine_ls_shift/su_mean 0.000
_refine_ls_structure_factor_coef Fsqd
_refine_ls_weighting_details 'calc w=1/[\s^2^(Fo^2^)+(0.0344P)^2^+32.5938P] where P=(Fo^2^+2Fc^2^)/3'
_refine_ls_weighting_scheme calc
_refine_ls_wR_factor_gt 0.1282
_refine_ls_wR_factor_ref 0.1308
_reflns_number_gt 515
_reflns_number_total 563
_reflns_threshold_expression >2sigma(I)
_cod_data_source_file ic9905244.cif
_cod_data_source_block p21m
_cod_depositor_comments
;
The following automatic conversions were performed:

'_chemical_melting_point' value 'not measured' was changed to '?' -
the value is undefined or not given.

Automatic conversion script
Id: cif_fix_values 1673 2011-04-08 12:14:43Z adriana 

The following automatic conversions were performed:

'_exptl_crystal_density_meas' value 'not measured' was changed to '?'
- the value is perceived as not measured.

Automatic conversion script
Id: cif_fix_values 3008 2015-01-20 13:52:24Z robertas 
;
_cod_original_cell_volume 229.9(2)
_cod_original_formula_sum 'In0.80 La Sb2'
_cod_database_code 4322288

loop_
_symmetry_equiv_pos_as_xyz
'x, y, z'
'-x, y+1/2, -z'
'-x, -y, -z'
'x, -y-1/2, z'

loop_
_atom_site_label
_atom_site_type_symbol
_atom_site_fract_x
_atom_site_fract_y
_atom_site_fract_z
_atom_site_U_iso_or_equiv
_atom_site_adp_type
_atom_site_occupancy
_atom_site_symmetry_multiplicity
_atom_site_calc_flag
_atom_site_refinement_flags
_atom_site_disorder_assembly
_atom_site_disorder_group
La1 La 0.8440(4) 0.2500 0.21601(12) 0.0097(5) Uani 1 2 d S . .
Sb1 Sb 0.6158(4) 0.2500 0.69509(15) 0.0107(5) Uani 1 2 d S . .
Sb2 Sb 0.2489(4) 0.2500 0.00155(15) 0.0101(5) Uani 1 2 d S . .
In1 In 0.2139(8) 0.2500 0.4846(2) 0.0341(12) Uani 0.812(12) 2 d SP . .

loop_
_atom_site_aniso_label
_atom_site_aniso_U_11
_atom_site_aniso_U_22
_atom_site_aniso_U_33
_atom_site_aniso_U_23
_atom_site_aniso_U_13
_atom_site_aniso_U_12
La1 0.0127(10) 0.0068(6) 0.0099(8) 0.000 0.0024(6) 0.000
Sb1 0.0125(11) 0.0075(7) 0.0123(9) 0.000 0.0026(7) 0.000
Sb2 0.0121(11) 0.0080(7) 0.0102(9) 0.000 0.0018(7) 0.000
In1 0.042(2) 0.0351(17) 0.0186(17) 0.000 -0.0131(13) 0.000

loop_
_atom_type_symbol
_atom_type_description
_atom_type_scat_dispersion_real
_atom_type_scat_dispersion_imag
_atom_type_scat_source
In In -0.7276 1.3100 'International Tables Vol C Tables 4.2.6.8 and 6.1.1.4'
Sb Sb -0.5866 1.5461 'International Tables Vol C Tables 4.2.6.8 and 6.1.1.4'
La La -0.2871 2.4523 'International Tables Vol C Tables 4.2.6.8 and 6.1.1.4'

loop_
_geom_angle_atom_site_label_1
_geom_angle_atom_site_label_2
_geom_angle_atom_site_label_3
_geom_angle
_geom_angle_site_symmetry_1
_geom_angle_site_symmetry_3
_geom_angle_publ_flag
Sb1 La1 Sb1 82.11(7) 3_656 3_666 ?
Sb1 La1 Sb1 143.11(8) 3_656 3_766 ?
Sb1 La1 Sb1 86.48(5) 3_666 3_766 ?
Sb1 La1 Sb1 86.48(5) 3_656 3_756 ?
Sb1 La1 Sb1 143.11(8) 3_666 3_756 ?
Sb1 La1 Sb1 81.94(7) 3_766 3_756 ?
Sb1 La1 Sb2 79.63(5) 3_656 3_655 ?
Sb1 La1 Sb2 132.01(7) 3_666 3_655 ?
Sb1 La1 Sb2 131.45(6) 3_766 3_655 ?
Sb1 La1 Sb2 79.29(5) 3_756 3_655 ?
Sb1 La1 Sb2 132.01(7) 3_656 3_665 ?
Sb1 La1 Sb2 79.63(5) 3_666 3_665 ?
Sb1 La1 Sb2 79.29(5) 3_766 3_665 ?
Sb1 La1 Sb2 131.45(6) 3_756 3_665 ?
Sb2 La1 Sb2 80.56(7) 3_655 3_665 ?
Sb1 La1 In1 86.21(7) 3_656 1_655 ?
Sb1 La1 In1 86.21(7) 3_666 1_655 ?
Sb1 La1 In1 58.02(5) 3_766 1_655 ?
Sb1 La1 In1 58.02(5) 3_756 1_655 ?
Sb2 La1 In1 135.75(5) 3_655 1_655 ?
Sb2 La1 In1 135.75(5) 3_665 1_655 ?
Sb1 La1 Sb2 133.85(4) 3_656 1_655 ?
Sb1 La1 Sb2 133.85(4) 3_666 1_655 ?
Sb1 La1 Sb2 77.13(6) 3_766 1_655 ?
Sb1 La1 Sb2 77.13(6) 3_756 1_655 ?
Sb2 La1 Sb2 55.19(5) 3_655 1_655 ?
Sb2 La1 Sb2 55.19(5) 3_665 1_655 ?
In1 La1 Sb2 118.30(9) 1_655 1_655 ?
Sb1 La1 Sb2 77.20(6) 3_656 . ?
Sb1 La1 Sb2 77.20(6) 3_666 . ?
Sb1 La1 Sb2 133.89(4) 3_766 . ?
Sb1 La1 Sb2 133.89(4) 3_756 . ?
Sb2 La1 Sb2 55.62(5) 3_655 . ?
Sb2 La1 Sb2 55.62(5) 3_665 . ?
In1 La1 Sb2 157.88(9) 1_655 . ?
Sb2 La1 Sb2 83.82(7) 1_655 . ?
In1 Sb1 In1 66.59(10) . 3_656 ?
In1 Sb1 In1 66.59(10) . 3_666 ?
In1 Sb1 In1 84.27(10) 3_656 3_666 ?
In1 Sb1 La1 86.51(8) . 3_656 ?
In1 Sb1 La1 90.34(7) 3_656 3_656 ?
In1 Sb1 La1 152.51(9) 3_666 3_656 ?
In1 Sb1 La1 86.51(8) . 3_666 ?
In1 Sb1 La1 152.51(9) 3_656 3_666 ?
In1 Sb1 La1 90.34(7) 3_666 3_666 ?
La1 Sb1 La1 82.11(7) 3_656 3_666 ?
In1 Sb1 La1 127.76(6) . 3_766 ?
In1 Sb1 La1 113.99(9) 3_656 3_766 ?
In1 Sb1 La1 61.76(7) 3_666 3_766 ?
La1 Sb1 La1 143.11(8) 3_656 3_766 ?
La1 Sb1 La1 86.48(5) 3_666 3_766 ?
In1 Sb1 La1 127.76(6) . 3_756 ?
In1 Sb1 La1 61.76(6) 3_656 3_756 ?
In1 Sb1 La1 113.99(9) 3_666 3_756 ?
La1 Sb1 La1 86.48(5) 3_656 3_756 ?
La1 Sb1 La1 143.11(8) 3_666 3_756 ?
La1 Sb1 La1 81.94(7) 3_766 3_756 ?
Sb2 Sb2 Sb2 87.93(10) 3 3_565 ?
Sb2 Sb2 Sb2 178.61(12) 3 3_665 ?
Sb2 Sb2 Sb2 92.45(5) 3_565 3_665 ?
Sb2 Sb2 Sb2 92.45(5) 3 3_655 ?
Sb2 Sb2 Sb2 178.61(12) 3_565 3_655 ?
Sb2 Sb2 Sb2 87.13(10) 3_665 3_655 ?
Sb2 Sb2 La1 62.97(5) 3 3_655 ?
Sb2 Sb2 La1 116.31(9) 3_565 3_655 ?
Sb2 Sb2 La1 115.69(9) 3_665 3_655 ?
Sb2 Sb2 La1 62.76(5) 3_655 3_655 ?
Sb2 Sb2 La1 116.31(9) 3 3_665 ?
Sb2 Sb2 La1 62.97(5) 3_565 3_665 ?
Sb2 Sb2 La1 62.76(5) 3_665 3_665 ?
Sb2 Sb2 La1 115.69(9) 3_655 3_665 ?
La1 Sb2 La1 80.56(7) 3_655 3_665 ?
Sb2 Sb2 La1 61.84(6) 3 1_455 ?
Sb2 Sb2 La1 61.84(6) 3_565 1_455 ?
Sb2 Sb2 La1 119.50(7) 3_665 1_455 ?
Sb2 Sb2 La1 119.50(7) 3_655 1_455 ?
La1 Sb2 La1 124.81(5) 3_655 1_455 ?
La1 Sb2 La1 124.81(5) 3_665 1_455 ?
Sb2 Sb2 La1 119.30(7) 3 . ?
Sb2 Sb2 La1 119.30(7) 3_565 . ?
Sb2 Sb2 La1 61.62(6) 3_665 . ?
Sb2 Sb2 La1 61.62(6) 3_655 . ?
La1 Sb2 La1 124.38(5) 3_655 . ?
La1 Sb2 La1 124.38(5) 3_665 . ?
La1 Sb2 La1 83.82(7) 1_455 . ?
Sb1 In1 In1 102.98(13) . 3_556 ?
Sb1 In1 In1 102.98(13) . 3_566 ?
In1 In1 In1 93.7(2) 3_556 3_566 ?
Sb1 In1 Sb1 113.41(10) . 3_656 ?
In1 In1 Sb1 79.95(8) 3_556 3_656 ?
In1 In1 Sb1 143.59(16) 3_566 3_656 ?
Sb1 In1 Sb1 113.41(10) . 3_666 ?
In1 In1 Sb1 143.59(16) 3_556 3_666 ?
In1 In1 Sb1 79.95(8) 3_566 3_666 ?
Sb1 In1 Sb1 84.27(10) 3_656 3_666 ?
Sb1 In1 In1 62.27(9) . 3_666 ?
In1 In1 In1 165.18(19) 3_556 3_666 ?
In1 In1 In1 91.27(6) 3_566 3_666 ?
Sb1 In1 In1 103.93(16) 3_656 3_666 ?
Sb1 In1 In1 51.13(8) 3_666 3_666 ?
Sb1 In1 In1 62.27(9) . 3_656 ?
In1 In1 In1 91.27(6) 3_556 3_656 ?
In1 In1 In1 165.18(19) 3_566 3_656 ?
Sb1 In1 In1 51.13(8) 3_656 3_656 ?
Sb1 In1 In1 103.93(16) 3_666 3_656 ?
In1 In1 In1 80.65(16) 3_666 3_656 ?
Sb1 In1 La1 170.34(14) . 1_455 ?
In1 In1 La1 83.51(11) 3_556 1_455 ?
In1 In1 La1 83.51(11) 3_566 1_455 ?
Sb1 In1 La1 60.22(7) 3_656 1_455 ?
Sb1 In1 La1 60.22(7) 3_666 1_455 ?
In1 In1 La1 110.94(12) 3_666 1_455 ?
In1 In1 La1 110.94(12) 3_656 1_455 ?

loop_
_geom_bond_atom_site_label_1
_geom_bond_atom_site_label_2
_geom_bond_distance
_geom_bond_site_symmetry_2
_geom_bond_publ_flag
La1 Sb1 3.297(2) 3_656 ?
La1 Sb1 3.297(2) 3_666 ?
La1 Sb1 3.303(2) 3_766 ?
La1 Sb1 3.303(2) 3_756 ?
La1 Sb2 3.349(2) 3_655 ?
La1 Sb2 3.349(2) 3_665 ?
La1 In1 3.352(4) 1_655 ?
La1 Sb2 3.384(3) 1_655 ?
La1 Sb2 3.385(3) . ?
Sb1 In1 2.839(3) . ?
Sb1 In1 3.228(3) 3_656 ?
Sb1 In1 3.228(3) 3_666 ?
Sb1 La1 3.297(2) 3_656 ?
Sb1 La1 3.297(2) 3_666 ?
Sb1 La1 3.303(2) 3_766 ?
Sb1 La1 3.303(2) 3_756 ?
Sb2 Sb2 3.119(3) 3 ?
Sb2 Sb2 3.119(3) 3_565 ?
Sb2 Sb2 3.142(3) 3_665 ?
Sb2 Sb2 3.142(3) 3_655 ?
Sb2 La1 3.349(2) 3_655 ?
Sb2 La1 3.349(2) 3_665 ?
Sb2 La1 3.384(3) 1_455 ?
In1 In1 2.967(5) 3_556 ?
In1 In1 2.967(5) 3_566 ?
In1 Sb1 3.228(3) 3_656 ?
In1 Sb1 3.228(3) 3_666 ?
In1 In1 3.346(6) 3_666 ?
In1 In1 3.346(6) 3_656 ?
In1 La1 3.352(4) 1_455 ?
